data_2227677
loop_
_publ_author_name
'Aav, Riina'
'Lippur, Kristin'
'Lopp, Margus'
'Werner, Franz'

_publ_section_title
;
 (1<i>S</i>,2<i>S</i>,6<i>S</i>,9<i>S</i>)-6-Methyl-5-oxobicyclo[4.4.0]decane-2,9-diyl
 diacetate
;
_journal_coeditor_code IS2600
_journal_issue 10
_journal_name_full 'Acta Crystallographica Section E'
_journal_page_first o2584
_journal_paper_doi 10.1107/S1600536810036639
_journal_volume 66
_journal_year 2010
_chemical_formula_iupac 'C15 H22 O5'
_chemical_formula_moiety 'C15 H22 O5'
_chemical_formula_sum 'C15 H22 O5'
_chemical_formula_weight 282.33
_chemical_name_common AB-Synthon
_chemical_name_systematic
;
(1<i>S</i>,2<i>S</i>,6<i>S</i>,9<i>S</i>)-\
6-Methyl-5-oxobicyclo[4.4.0]decane-2,9-diyl diacetate
;
_space_group_IT_number 5
_symmetry_cell_setting monoclinic
_symmetry_space_group_name_Hall 'C 2y'
_symmetry_space_group_name_H-M 'C 1 2 1'
_atom_sites_solution_hydrogens geom
_atom_sites_solution_primary direct
_atom_sites_solution_secondary difmap
_cell_angle_alpha 90.00
_cell_angle_beta 101.280(6)
_cell_angle_gamma 90.00
_cell_formula_units_Z 4
_cell_length_a 22.885(5)
_cell_length_b 9.340(2)
_cell_length_c 7.2250(13)
_cell_measurement_reflns_used 2044
_cell_measurement_temperature 300(2)
_cell_measurement_theta_max 23.9388
_cell_measurement_theta_min 2.3619
_cell_volume 1514.5(5)
_computing_cell_refinement 'APEX2 (Bruker, 2010) and SAINT (Bruker, 2009)'
_computing_data_collection '<i>GIS</i> (Bruker, 2010)'
_computing_data_reduction 'SAINT (Bruker, 2009)'
_computing_molecular_graphics 'Mercury (Macrae <i>et al.</i>, 2006)'
_computing_publication_material 'SHELXL97 (Sheldrick, 2008<i>a</i>)'
_computing_structure_refinement 'SHELXL97 (Sheldrick, 2008<i>a</i>)'
_computing_structure_solution 'SHELXS97 (Sheldrick, 2008<i>a</i>)'
_diffrn_ambient_temperature 300(2)
_diffrn_measured_fraction_theta_full 0.983
_diffrn_measured_fraction_theta_max 0.983
_diffrn_measurement_device_type 'Bruker SMART X2S benchtop'
_diffrn_measurement_method '\w scans'
_diffrn_radiation_monochromator 'doubly curved silicon crystal'
_diffrn_radiation_source 'XOS X-beam microfocus source'
_diffrn_radiation_type MoK\a
_diffrn_radiation_wavelength 0.71073
_diffrn_reflns_av_R_equivalents 0.0413
_diffrn_reflns_av_sigmaI/netI 0.0611
_diffrn_reflns_limit_h_max 27
_diffrn_reflns_limit_h_min -27
_diffrn_reflns_limit_k_max 11
_diffrn_reflns_limit_k_min -11
_diffrn_reflns_limit_l_max 8
_diffrn_reflns_limit_l_min -7
_diffrn_reflns_number 4796
_diffrn_reflns_theta_full 25.03
_diffrn_reflns_theta_max 25.03
_diffrn_reflns_theta_min 2.36
_exptl_absorpt_coefficient_mu 0.092
_exptl_absorpt_correction_T_max 0.9854
_exptl_absorpt_correction_T_min 0.9554
_exptl_absorpt_correction_type multi-scan
_exptl_absorpt_process_details '(<i>SADABS</i>; Sheldrick, 2008<i>b</i>)'
_exptl_crystal_colour colorless
_exptl_crystal_density_diffrn 1.238
_exptl_crystal_density_method 'not measured'
_exptl_crystal_description needle
_exptl_crystal_F_000 608
_exptl_crystal_size_max 0.50
_exptl_crystal_size_mid 0.20
_exptl_crystal_size_min 0.16
_refine_diff_density_max 0.151
_refine_diff_density_min -0.140
_refine_ls_extinction_coef 0.010(2)
_refine_ls_extinction_expression Fc^*^=kFc[1+0.001xFc^2^\l^3^/sin(2\q)]^-1/4^
_refine_ls_extinction_method 'SHELXL97 (Sheldrick, 2008a)'
_refine_ls_goodness_of_fit_ref 1.045
_refine_ls_hydrogen_treatment constr
_refine_ls_matrix_type full
_refine_ls_number_parameters 185
_refine_ls_number_reflns 1413
_refine_ls_number_restraints 1
_refine_ls_restrained_S_all 1.045
_refine_ls_R_factor_all 0.0439
_refine_ls_R_factor_gt 0.0374
_refine_ls_shift/su_max 0.000
_refine_ls_shift/su_mean 0.000
_refine_ls_structure_factor_coef Fsqd
_refine_ls_weighting_details 'calc w=1/[\s^2^(Fo^2^)+(0.0528P)^2^+0.0812P] where P=(Fo^2^+2Fc^2^)/3'
_refine_ls_weighting_scheme calc
_refine_ls_wR_factor_gt 0.0940
_refine_ls_wR_factor_ref 0.0991
_reflns_number_gt 1226
_reflns_number_total 1413
_reflns_threshold_expression >2sigma(I)
_cod_data_source_file is2600.cif
_cod_data_source_block I
_cod_original_sg_symbol_H-M 'C 2'
_cod_database_code 2227677
_cod_database_fobs_code 2227677

loop_
_symmetry_equiv_pos_as_xyz
'x, y, z'
'-x, y, -z'
'x+1/2, y+1/2, z'
'-x+1/2, y+1/2, -z'

loop_
_atom_site_type_symbol
_atom_site_label
_atom_site_fract_x
_atom_site_fract_y
_atom_site_fract_z
_atom_site_U_iso_or_equiv
_atom_site_adp_type
_atom_site_calc_flag
_atom_site_refinement_flags
_atom_site_occupancy
_atom_site_disorder_assembly
_atom_site_disorder_group
C C1 0.41782(12) 0.1268(3) 0.8403(4) 0.0548(7) Uani d . 1 . .
H H1A 0.4505 0.1429 0.9460 0.066 Uiso calc R 1 . .
H H1B 0.3854 0.0837 0.8891 0.066 Uiso calc R 1 . .
C C2 0.43814(13) 0.0228(3) 0.7031(5) 0.0603(8) Uani d . 1 . .
H H2A 0.4735 0.0603 0.6649 0.072 Uiso calc R 1 . .
H H2B 0.4484 -0.0683 0.7656 0.072 Uiso calc R 1 . .
C C3 0.38967(12) 0.0004(3) 0.5307(4) 0.0507(7) Uani d . 1 . .
H H3 0.3559 -0.0484 0.5683 0.061 Uiso calc R 1 . .
C C4 0.36824(12) 0.1415(3) 0.4352(4) 0.0481(6) Uani d . 1 . .
H H4B 0.3359 0.1237 0.3292 0.058 Uiso calc R 1 . .
H H4A 0.4005 0.1868 0.3878 0.058 Uiso calc R 1 . .
C C5 0.34678(11) 0.2411(2) 0.5769(4) 0.0417(6) Uani d . 1 . .
H H5 0.3154 0.1895 0.6241 0.050 Uiso calc R 1 . .
C C6 0.31877(12) 0.3794(3) 0.4877(4) 0.0460(6) Uani d . 1 . .
H H6 0.3485 0.4372 0.4405 0.055 Uiso calc R 1 . .
C C7 0.29180(14) 0.4638(3) 0.6307(4) 0.0619(8) Uani d . 1 . .
H H7B 0.2590 0.4099 0.6630 0.074 Uiso calc R 1 . .
H H7A 0.2761 0.5536 0.5745 0.074 Uiso calc R 1 . .
C C8 0.33767(15) 0.4945(3) 0.8099(4) 0.0625(8) Uani d . 1 . .
H H8A 0.3653 0.5665 0.7822 0.075 Uiso calc R 1 . .
H H8B 0.3174 0.5338 0.9044 0.075 Uiso calc R 1 . .
C C9 0.37226(13) 0.3646(3) 0.8900(4) 0.0559(7) Uani d . 1 . .
O O1 0.38133(13) 0.3386(3) 1.0571(3) 0.0894(8) Uani d . 1 . .
C C10 0.39716(11) 0.2710(3) 0.7505(4) 0.0458(6) Uani d . 1 . .
C C11 0.45030(12) 0.3532(4) 0.6993(4) 0.0619(7) Uani d . 1 . .
H H11A 0.4377 0.4477 0.6568 0.093 Uiso calc R 1 . .
H H11B 0.4645 0.3033 0.6006 0.093 Uiso calc R 1 . .
H H11C 0.4817 0.3598 0.8085 0.093 Uiso calc R 1 . .
O O2 0.27152(7) 0.33569(19) 0.3333(2) 0.0510(5) Uani d . 1 . .
C C12 0.25230(13) 0.4324(3) 0.1969(4) 0.0523(7) Uani d . 1 . .
O O3 0.26894(10) 0.5536(2) 0.2034(3) 0.0678(6) Uani d . 1 . .
C C13 0.20704(15) 0.3674(4) 0.0446(4) 0.0689(9) Uani d . 1 . .
H H13A 0.1906 0.4400 -0.0446 0.103 Uiso calc R 1 . .
H H13B 0.1758 0.3257 0.0982 0.103 Uiso calc R 1 . .
H H13C 0.2254 0.2945 -0.0183 0.103 Uiso calc R 1 . .
O O4 0.41045(9) -0.08472(18) 0.3880(3) 0.0610(6) Uani d . 1 . .
C C14 0.41311(14) -0.2269(3) 0.4139(5) 0.0673(9) Uani d . 1 . .
O O5 0.40094(15) -0.2845(3) 0.5499(5) 0.1017(10) Uani d . 1 . .
C C15 0.43333(19) -0.3023(4) 0.2556(6) 0.0896(12) Uani d . 1 . .
H H15A 0.4749 -0.3250 0.2920 0.134 Uiso calc R 1 . .
H H15B 0.4272 -0.2414 0.1464 0.134 Uiso calc R 1 . .
H H15C 0.4109 -0.3889 0.2263 0.134 Uiso calc R 1 . .

loop_
_atom_site_aniso_label
_atom_site_aniso_U_11
_atom_site_aniso_U_22
_atom_site_aniso_U_33
_atom_site_aniso_U_12
_atom_site_aniso_U_13
_atom_site_aniso_U_23
C1 0.0477(15) 0.0635(17) 0.0480(15) -0.0007(12) -0.0035(12) 0.0094(13)
C2 0.0505(16) 0.0594(17) 0.0648(19) 0.0099(13) -0.0041(14) 0.0092(14)
C3 0.0501(15) 0.0431(12) 0.0586(17) 0.0034(11) 0.0097(13) 0.0039(13)
C4 0.0499(15) 0.0457(13) 0.0460(15) 0.0032(11) 0.0029(12) 0.0039(11)
C5 0.0389(12) 0.0430(12) 0.0428(14) -0.0014(10) 0.0071(11) 0.0087(11)
C6 0.0471(13) 0.0471(13) 0.0435(14) 0.0033(10) 0.0081(12) 0.0023(11)
C7 0.0649(18) 0.0655(18) 0.0561(17) 0.0190(14) 0.0137(16) 0.0037(15)
C8 0.080(2) 0.0593(16) 0.0500(16) 0.0057(15) 0.0167(16) -0.0031(14)
C9 0.0597(16) 0.0617(17) 0.0464(16) -0.0076(13) 0.0107(13) -0.0014(13)
O1 0.128(2) 0.0996(19) 0.0414(12) 0.0212(18) 0.0181(13) 0.0080(13)
C10 0.0410(13) 0.0527(14) 0.0430(14) -0.0023(11) 0.0067(11) 0.0048(11)
C11 0.0475(14) 0.0716(18) 0.0660(18) -0.0132(14) 0.0093(13) -0.0024(16)
O2 0.0517(10) 0.0500(10) 0.0470(10) 0.0037(8) -0.0007(8) 0.0103(9)
C12 0.0601(16) 0.0520(15) 0.0464(16) 0.0186(13) 0.0140(14) 0.0063(13)
O3 0.0948(17) 0.0498(11) 0.0581(13) 0.0096(11) 0.0132(11) 0.0094(10)
C13 0.079(2) 0.0689(19) 0.0520(17) 0.0173(16) -0.0041(15) 0.0027(15)
O4 0.0668(13) 0.0433(10) 0.0724(15) 0.0070(8) 0.0127(11) 0.0004(9)
C14 0.0613(18) 0.0466(16) 0.085(3) 0.0011(13) -0.0078(17) 0.0000(16)
O5 0.138(3) 0.0503(12) 0.117(2) -0.0015(14) 0.024(2) 0.0167(14)
C15 0.093(3) 0.0586(18) 0.106(3) 0.0127(18) -0.007(2) -0.0224(19)

loop_
_atom_type_symbol
_atom_type_description
_atom_type_scat_dispersion_real
_atom_type_scat_dispersion_imag
_atom_type_scat_source
C C 0.0033 0.0000 'International Tables Vol C Tables 4.2.6.8 and 6.1.1.4'
H H 0.0000 0.0000 'International Tables Vol C Tables 4.2.6.8 and 6.1.1.4'
O O 0.0106 0.0000 'International Tables Vol C Tables 4.2.6.8 and 6.1.1.4'

loop_
_geom_angle_atom_site_label_1
_geom_angle_atom_site_label_2
_geom_angle_atom_site_label_3
_geom_angle_site_symmetry_1
_geom_angle_site_symmetry_3
_geom_angle
_geom_angle_publ_flag
C2 C1 C10 . . 113.2(2) ?
C2 C1 H1A . . 108.9 ?
C10 C1 H1A . . 108.9 ?
C2 C1 H1B . . 108.9 ?
C10 C1 H1B . . 108.9 ?
H1A C1 H1B . . 107.8 ?
C3 C2 C1 . . 110.9(2) ?
C3 C2 H2A . . 109.5 ?
C1 C2 H2A . . 109.5 ?
C3 C2 H2B . . 109.5 ?
C1 C2 H2B . . 109.5 ?
H2A C2 H2B . . 108.1 ?
O4 C3 C2 . . 111.8(2) ?
O4 C3 C4 . . 105.9(2) ?
C2 C3 C4 . . 111.9(2) ?
O4 C3 H3 . . 109.1 ?
C2 C3 H3 . . 109.1 ?
C4 C3 H3 . . 109.1 ?
C3 C4 C5 . . 109.8(2) ?
C3 C4 H4B . . 109.7 ?
C5 C4 H4B . . 109.7 ?
C3 C4 H4A . . 109.7 ?
C5 C4 H4A . . 109.7 ?
H4B C4 H4A . . 108.2 ?
C6 C5 C4 . . 113.18(19) ?
C6 C5 C10 . . 111.9(2) ?
C4 C5 C10 . . 111.34(19) ?
C6 C5 H5 . . 106.7 ?
C4 C5 H5 . . 106.7 ?
C10 C5 H5 . . 106.7 ?
O2 C6 C7 . . 109.1(2) ?
O2 C6 C5 . . 105.94(19) ?
C7 C6 C5 . . 110.1(2) ?
O2 C6 H6 . . 110.5 ?
C7 C6 H6 . . 110.5 ?
C5 C6 H6 . . 110.5 ?
C6 C7 C8 . . 111.7(2) ?
C6 C7 H7B . . 109.3 ?
C8 C7 H7B . . 109.3 ?
C6 C7 H7A . . 109.3 ?
C8 C7 H7A . . 109.3 ?
H7B C7 H7A . . 107.9 ?
C9 C8 C7 . . 113.5(3) ?
C9 C8 H8A . . 108.9 ?
C7 C8 H8A . . 108.9 ?
C9 C8 H8B . . 108.9 ?
C7 C8 H8B . . 108.9 ?
H8A C8 H8B . . 107.7 ?
O1 C9 C8 . . 121.5(3) ?
O1 C9 C10 . . 122.1(3) ?
C8 C9 C10 . . 116.4(2) ?
C9 C10 C1 . . 110.4(2) ?
C9 C10 C11 . . 106.7(2) ?
C1 C10 C11 . . 110.3(2) ?
C9 C10 C5 . . 108.8(2) ?
C1 C10 C5 . . 107.7(2) ?
C11 C10 C5 . . 113.0(2) ?
C10 C11 H11A . . 109.5 ?
C10 C11 H11B . . 109.5 ?
H11A C11 H11B . . 109.5 ?
C10 C11 H11C . . 109.5 ?
H11A C11 H11C . . 109.5 ?
H11B C11 H11C . . 109.5 ?
C12 O2 C6 . . 117.5(2) ?
O3 C12 O2 1 . 123.5(3) ?
O3 C12 O2 . . 123.5(3) ?
O3 C12 C13 1 . 126.0(3) ?
O3 C12 C13 . . 126.0(3) ?
O2 C12 C13 . . 110.4(3) ?
C12 C13 H13A . . 109.5 ?
C12 C13 H13B . . 109.5 ?
H13A C13 H13B . . 109.5 ?
C12 C13 H13C . . 109.5 ?
H13A C13 H13C . . 109.5 ?
H13B C13 H13C . . 109.5 ?
C14 O4 C3 . . 117.1(3) ?
O5 C14 O4 1 . 123.2(3) ?
O5 C14 O4 . . 123.2(3) ?
O5 C14 C15 1 . 124.9(3) ?
O5 C14 C15 . . 124.9(3) ?
O4 C14 C15 . . 111.9(3) ?
C14 C15 H15A . . 109.5 ?
C14 C15 H15B . . 109.5 ?
H15A C15 H15B . . 109.5 ?
C14 C15 H15C . . 109.5 ?
H15A C15 H15C . . 109.5 ?
H15B C15 H15C . . 109.5 ?

loop_
_geom_bond_atom_site_label_1
_geom_bond_atom_site_label_2
_geom_bond_site_symmetry_2
_geom_bond_distance
_geom_bond_publ_flag
C1 C2 . 1.524(4) ?
C1 C10 . 1.528(4) ?
C1 H1A . 0.9700 ?
C1 H1B . 0.9700 ?
C2 C3 . 1.512(4) ?
C2 H2A . 0.9700 ?
C2 H2B . 0.9700 ?
C3 O4 . 1.453(3) ?
C3 C4 . 1.523(4) ?
C3 H3 . 0.9800 ?
C4 C5 . 1.533(3) ?
C4 H4B . 0.9700 ?
C4 H4A . 0.9700 ?
C5 C6 . 1.527(3) ?
C5 C10 . 1.554(3) ?
C5 H5 . 0.9800 ?
C6 O2 . 1.452(3) ?
C6 C7 . 1.523(4) ?
C6 H6 . 0.9800 ?
C7 C8 . 1.526(4) ?
C7 H7B . 0.9700 ?
C7 H7A . 0.9700 ?
C8 C9 . 1.502(4) ?
C8 H8A . 0.9700 ?
C8 H8B . 0.9700 ?
C9 O1 . 1.209(3) ?
C9 C10 . 1.526(4) ?
C10 C11 . 1.543(4) ?
C11 H11A . 0.9600 ?
C11 H11B . 0.9600 ?
C11 H11C . 0.9600 ?
O2 C12 . 1.346(3) ?
C12 O3 1 1.193(4) ?
C12 O3 . 1.193(4) ?
C12 C13 . 1.485(4) ?
C13 H13A . 0.9600 ?
C13 H13B . 0.9600 ?
C13 H13C . 0.9600 ?
O4 C14 . 1.340(4) ?
C14 O5 1 1.200(4) ?
C14 O5 . 1.200(4) ?
C14 C15 . 1.492(5) ?
C15 H15A . 0.9600 ?
C15 H15B . 0.9600 ?
C15 H15C . 0.9600 ?

loop_
_geom_hbond_atom_site_label_D
_geom_hbond_atom_site_label_H
_geom_hbond_atom_site_label_A
_geom_hbond_site_symmetry_A
_geom_hbond_distance_DH
_geom_hbond_distance_HA
_geom_hbond_distance_DA
_geom_hbond_angle_DHA
_geom_hbond_publ_flag
C7 H7A O3 1 0.97 2.65 3.143(4) 111.6 yes
C8 H8B O3 1_556 0.97 2.62 3.551(4) 160.9 yes
C13 H13C O3 4_545 0.96 2.63 3.533(4) 156.3 yes
C2 H2B O5 1 0.97 2.65 3.134(4) 111.2 yes
C8 H8A O5 1_565 0.97 2.44 3.309(4) 148.9 yes
C11 H11A O5 1_565 0.96 2.70 3.662(4) 177.8 yes
